data_4305319
loop_
_publ_author_name
'Juan Forni\'es'
'Consuelo Fortu\~no'
'Susana Ib\'a\~nez'
'Antonio Mart\'in'

_publ_section_title
;
Halide Addition/Abstraction in Phosphido Derivatives: Isolation of the
Thallium and Silver Intermediates
;
_journal_name_full 'Inorganic Chemistry'
_journal_page_first 5978
_journal_page_last 5987
_journal_paper_doi 10.1021/ic800294c
_journal_volume 47
_journal_year 2008
_chemical_formula_sum 'C92 H85 Br Cl2 F20 N P4 Pd Pt2'
_chemical_formula_weight 2355.88
_chemical_name_systematic
; 
 ? 
;
_space_group_IT_number 2
_symmetry_cell_setting triclinic
_symmetry_space_group_name_Hall '-P 1'
_symmetry_space_group_name_H-M 'P -1'
_atom_sites_solution_hydrogens geom
_atom_sites_solution_primary direct
_atom_sites_solution_secondary difmap
_audit_creation_method SHELXL-97
_cell_angle_alpha 110.168(2)
_cell_angle_beta 97.111(2)
_cell_angle_gamma 100.760(2)
_cell_formula_units_Z 2
_cell_length_a 10.9946(12)
_cell_length_b 18.396(2)
_cell_length_c 24.622(3)
_cell_measurement_temperature 100(2)
_cell_volume 4495.8(9)
_computing_cell_refinement 'Bruker SMART'
_computing_data_collection 'Bruker SMART'
_computing_data_reduction 'Bruker SAINT'
_computing_molecular_graphics 'Bruker SHELXTL'
_computing_publication_material 'Bruker SHELXTL'
_computing_structure_refinement 'SHELXL-97 (Sheldrick, 1997)'
_computing_structure_solution 'SHELXS-97 (Sheldrick, 1990)'
_diffrn_ambient_temperature 100(2)
_diffrn_measured_fraction_theta_full 0.952
_diffrn_measured_fraction_theta_max 0.952
_diffrn_measurement_device_type 'CCD area detector'
_diffrn_measurement_method 'phi and omega scans'
_diffrn_radiation_monochromator graphite
_diffrn_radiation_source 'fine-focus sealed tube'
_diffrn_radiation_type MoK\a
_diffrn_radiation_wavelength 0.71073
_diffrn_reflns_av_R_equivalents 0.0550
_diffrn_reflns_av_sigmaI/netI 0.1437
_diffrn_reflns_limit_h_max 13
_diffrn_reflns_limit_h_min -13
_diffrn_reflns_limit_k_max 13
_diffrn_reflns_limit_k_min -21
_diffrn_reflns_limit_l_max 29
_diffrn_reflns_limit_l_min -27
_diffrn_reflns_number 20849
_diffrn_reflns_theta_full 25.03
_diffrn_reflns_theta_max 25.03
_diffrn_reflns_theta_min 1.75
_exptl_absorpt_coefficient_mu 3.964
_exptl_absorpt_correction_T_max 0.8903
_exptl_absorpt_correction_T_min 0.2628
_exptl_absorpt_correction_type numerical
_exptl_crystal_colour yellow
_exptl_crystal_density_diffrn 1.740
_exptl_crystal_density_method 'not measured'
_exptl_crystal_description plate
_exptl_crystal_F_000 2310
_exptl_crystal_size_max 0.46
_exptl_crystal_size_mid 0.11
_exptl_crystal_size_min 0.03
_refine_diff_density_max 2.224
_refine_diff_density_min -3.025
_refine_diff_density_rms 0.186
_refine_ls_extinction_method none
_refine_ls_goodness_of_fit_ref 1.008
_refine_ls_hydrogen_treatment constr
_refine_ls_matrix_type full
_refine_ls_number_parameters 1099
_refine_ls_number_reflns 15112
_refine_ls_number_restraints 18
_refine_ls_restrained_S_all 1.008
_refine_ls_R_factor_all 0.1107
_refine_ls_R_factor_gt 0.0668
_refine_ls_shift/su_max 0.001
_refine_ls_shift/su_mean 0.000
_refine_ls_structure_factor_coef Fsqd
_refine_ls_weighting_details 'calc w=1/[\s^2^(Fo^2^)+(0.0350P)^2^+0.0000P] where P=(Fo^2^+2Fc^2^)/3'
_refine_ls_weighting_scheme calc
_refine_ls_wR_factor_gt 0.1182
_refine_ls_wR_factor_ref 0.1289
_reflns_number_gt 9558
_reflns_number_total 15112
_reflns_threshold_expression >2sigma(I)
_cod_data_source_file ic800294c-file001_1.cif
_cod_data_source_block 5
_cod_depositor_comments
;
The following automatic conversions were performed:
'_symmetry_cell_setting' value 'Triclinic' changed to 'triclinic'
according to '/home/saulius/struct/CIF-dictionaries/cif_core.dic'
dictionary named 'cif_core.dic' version 2.4.1 from 2010-06-29.

Automatic conversion script
Id: cif_fix_enum 1527 2010-12-29 10:47:43Z saulius 
;
_cod_original_cell_volume 4495.9(9)
_cod_database_code 4305319

loop_
_symmetry_equiv_pos_as_xyz
'x, y, z'
'-x, -y, -z'

loop_
_atom_site_label
_atom_site_type_symbol
_atom_site_fract_x
_atom_site_fract_y
_atom_site_fract_z
_atom_site_U_iso_or_equiv
_atom_site_adp_type
_atom_site_occupancy
_atom_site_symmetry_multiplicity
_atom_site_calc_flag
_atom_site_refinement_flags
_atom_site_disorder_assembly
_atom_site_disorder_group
Pt1 Pt 0.40839(4) 0.56288(3) 0.25511(2) 0.01990(13) Uani 1 1 d . . .
Pt2 Pt 0.69243(4) 0.92042(3) 0.21283(2) 0.02273(14) Uani 1 1 d . . .
Pd Pd 0.53344(8) 0.78157(6) 0.25144(4) 0.0214(2) Uani 1 1 d . . .
P1 P 0.4781(3) 0.64447(19) 0.20319(14) 0.0221(7) Uani 1 1 d . . .
P2 P 0.5339(3) 0.6502(2) 0.34175(14) 0.0246(8) Uani 1 1 d . . .
P3 P 0.5370(3) 0.77128(19) 0.34235(14) 0.0233(8) Uani 1 1 d . . .
P4 P 0.5114(3) 0.8197(2) 0.17035(14) 0.0267(8) Uani 1 1 d . . .
Br Br 0.60548(11) 0.93367(8) 0.30535(6) 0.0301(3) Uani 1 1 d . . .
F1 F 0.5238(7) 0.4325(5) 0.2927(3) 0.043(2) Uani 1 1 d . . .
F2 F 0.4450(9) 0.3432(5) 0.3525(4) 0.060(3) Uani 1 1 d . . .
F3 F 0.2275(8) 0.3497(5) 0.3934(3) 0.058(2) Uani 1 1 d . . .
F4 F 0.0870(7) 0.4498(5) 0.3719(4) 0.058(3) Uani 1 1 d . . .
F5 F 0.1647(6) 0.5395(4) 0.3126(3) 0.0377(19) Uani 1 1 d . . .
F6 F 0.4224(5) 0.3913(4) 0.1604(3) 0.0274(17) Uani 1 1 d . . .
F7 F 0.2524(6) 0.2780(4) 0.0702(3) 0.0329(18) Uani 1 1 d . . .
F8 F 0.0141(6) 0.2973(5) 0.0422(3) 0.047(2) Uani 1 1 d . . .
F9 F -0.0469(6) 0.4326(4) 0.1067(3) 0.038(2) Uani 1 1 d . . .
F10 F 0.1223(5) 0.5478(4) 0.1974(3) 0.0290(17) Uani 1 1 d . . .
F11 F 0.9391(6) 0.9162(4) 0.2947(3) 0.0373(19) Uani 1 1 d . . .
F12 F 1.1607(7) 1.0223(5) 0.3490(3) 0.050(2) Uani 1 1 d . . .
F13 F 1.2001(7) 1.1719(5) 0.3468(4) 0.057(2) Uani 1 1 d . . .
F14 F 1.0147(7) 1.2123(5) 0.2885(4) 0.051(2) Uani 1 1 d . . .
F15 F 0.7965(6) 1.1057(4) 0.2306(3) 0.0347(19) Uani 1 1 d . . .
F16 F 0.8926(6) 0.8315(5) 0.1574(3) 0.039(2) Uani 1 1 d . . .
F17 F 0.6328(6) 0.9907(5) 0.1113(3) 0.041(2) Uani 1 1 d . . .
F18 F 0.7308(7) 0.9768(5) 0.0152(3) 0.049(2) Uani 1 1 d . . .
F19 F 0.9057(7) 0.8919(5) -0.0115(3) 0.054(2) Uani 1 1 d . . .
F20 F 0.9839(7) 0.8181(5) 0.0605(3) 0.049(2) Uani 1 1 d . . .
C1 C 0.3489(10) 0.4897(7) 0.2970(5) 0.024(3) Uani 1 1 d . . .
C2 C 0.4106(12) 0.4370(8) 0.3104(6) 0.031(3) Uani 1 1 d . . .
C3 C 0.3744(14) 0.3921(8) 0.3415(6) 0.039(4) Uani 1 1 d . . .
C4 C 0.2648(16) 0.3944(9) 0.3621(6) 0.044(4) Uani 1 1 d . . .
C5 C 0.1951(13) 0.4443(8) 0.3512(6) 0.038(4) Uani 1 1 d . . .
C6 C 0.2359(12) 0.4910(8) 0.3205(6) 0.036(3) Uani 1 1 d . . .
C7 C 0.2840(10) 0.4767(7) 0.1833(5) 0.026(3) Uani 1 1 d . . .
C8 C 0.3066(10) 0.4071(7) 0.1491(6) 0.025(3) Uani 1 1 d . . .
C9 C 0.2207(10) 0.3463(7) 0.1007(6) 0.026(3) Uani 1 1 d . . .
C10 C 0.1006(10) 0.3545(8) 0.0863(5) 0.026(3) Uani 1 1 d . . .
C11 C 0.0731(10) 0.4245(7) 0.1198(5) 0.021(3) Uani 1 1 d . . .
C12 C 0.1599(10) 0.4827(7) 0.1649(5) 0.023(3) Uani 1 1 d . . .
C13 C 0.8570(10) 1.0059(7) 0.2596(5) 0.018(3) Uani 1 1 d U . .
C14 C 0.9538(11) 0.9884(8) 0.2909(5) 0.029(3) Uani 1 1 d . . .
C15 C 1.0684(11) 1.0433(8) 0.3197(6) 0.033(3) Uani 1 1 d . . .
C16 C 1.0903(11) 1.1171(9) 0.3197(6) 0.038(4) Uani 1 1 d . . .
C17 C 0.9953(12) 1.1401(8) 0.2899(5) 0.029(3) Uani 1 1 d . . .
C18 C 0.8824(11) 1.0837(8) 0.2604(5) 0.033(3) Uani 1 1 d . . .
C19 C 0.7536(10) 0.9126(7) 0.1400(5) 0.016(3) Uani 1 1 d U . .
C20 C 0.8475(11) 0.8687(7) 0.1238(6) 0.030(3) Uani 1 1 d . . .
C21 C 0.7228(11) 0.9464(8) 0.1020(5) 0.028(3) Uani 1 1 d . . .
C22 C 0.7687(12) 0.9410(8) 0.0506(6) 0.035(3) Uani 1 1 d . . .
C23 C 0.8602(12) 0.8965(9) 0.0370(6) 0.039(4) Uani 1 1 d . . .
C24 C 0.8973(12) 0.8609(9) 0.0717(6) 0.041(4) Uani 1 1 d . . .
C25 C 0.3642(10) 0.6128(8) 0.1350(6) 0.028(3) Uani 1 1 d . . .
C26 C 0.2543(10) 0.6406(8) 0.1355(6) 0.029(3) Uani 1 1 d . . .
H26A H 0.2465 0.6803 0.1708 0.035 Uiso 1 1 calc R . .
C27 C 0.1564(11) 0.6128(9) 0.0868(6) 0.044(4) Uani 1 1 d . . .
H27A H 0.0815 0.6316 0.0888 0.053 Uiso 1 1 calc R . .
C28 C 0.1706(13) 0.5566(9) 0.0346(6) 0.045(4) Uani 1 1 d . . .
H28A H 0.1054 0.5380 0.0003 0.054 Uiso 1 1 calc R . .
C29 C 0.2781(12) 0.5271(8) 0.0315(6) 0.038(4) Uani 1 1 d . . .
H29A H 0.2854 0.4881 -0.0043 0.046 Uiso 1 1 calc R . .
C30 C 0.3745(11) 0.5551(8) 0.0811(5) 0.032(3) Uani 1 1 d . . .
H30A H 0.4484 0.5353 0.0789 0.039 Uiso 1 1 calc R . .
C31 C 0.6270(10) 0.6233(7) 0.1826(5) 0.019(3) Uani 1 1 d . . .
C32 C 0.6357(10) 0.5444(7) 0.1577(5) 0.024(3) Uani 1 1 d . . .
H32A H 0.5645 0.5020 0.1512 0.028 Uiso 1 1 calc R . .
C33 C 0.7484(11) 0.5271(8) 0.1421(5) 0.031(3) Uani 1 1 d . . .
H33A H 0.7524 0.4735 0.1223 0.038 Uiso 1 1 calc R . .
C34 C 0.8527(11) 0.5892(8) 0.1559(5) 0.035(4) Uani 1 1 d . . .
H34A H 0.9312 0.5781 0.1482 0.042 Uiso 1 1 calc R . .
C35 C 0.8456(10) 0.6664(8) 0.1805(5) 0.031(3) Uani 1 1 d . . .
H35A H 0.9179 0.7084 0.1876 0.037 Uiso 1 1 calc R . .
C36 C 0.7349(11) 0.6847(8) 0.1954(5) 0.033(3) Uani 1 1 d . . .
H36A H 0.7323 0.7388 0.2143 0.039 Uiso 1 1 calc R . .
C37 C 0.7028(10) 0.6481(8) 0.3522(5) 0.028(3) Uani 1 1 d . . .
C38 C 0.7892(11) 0.6949(8) 0.4038(5) 0.034(3) Uani 1 1 d . . .
H38A H 0.7633 0.7316 0.4353 0.041 Uiso 1 1 calc R . .
C39 C 0.9124(11) 0.6891(8) 0.4102(7) 0.045(4) Uani 1 1 d . . .
H39A H 0.9714 0.7203 0.4461 0.054 Uiso 1 1 calc R . .
C40 C 0.9489(12) 0.6370(8) 0.3633(6) 0.040(4) Uani 1 1 d . . .
H40A H 1.0350 0.6349 0.3663 0.048 Uiso 1 1 calc R . .
C41 C 0.8624(11) 0.5878(8) 0.3120(6) 0.038(4) Uani 1 1 d . . .
H41A H 0.8875 0.5495 0.2813 0.046 Uiso 1 1 calc R . .
C42 C 0.7393(11) 0.5949(8) 0.3058(6) 0.034(3) Uani 1 1 d . . .
H42A H 0.6800 0.5635 0.2700 0.041 Uiso 1 1 calc R . .
C43 C 0.4867(10) 0.6464(7) 0.4091(5) 0.024(3) Uani 1 1 d . . .
C44 C 0.3797(12) 0.6673(8) 0.4263(6) 0.037(3) Uani 1 1 d . . .
H44A H 0.3300 0.6877 0.4034 0.044 Uiso 1 1 calc R . .
C45 C 0.3422(13) 0.6594(9) 0.4764(6) 0.044(4) Uani 1 1 d . . .
H45A H 0.2682 0.6747 0.4875 0.053 Uiso 1 1 calc R . .
C46 C 0.4114(13) 0.6297(10) 0.5096(6) 0.050(4) Uani 1 1 d . . .
H46A H 0.3866 0.6257 0.5443 0.060 Uiso 1 1 calc R . .
C47 C 0.5177(14) 0.6053(10) 0.4933(7) 0.061(5) Uani 1 1 d . . .
H47A H 0.5647 0.5835 0.5160 0.073 Uiso 1 1 calc R . .
C48 C 0.5552(12) 0.6135(9) 0.4425(6) 0.043(4) Uani 1 1 d . . .
H48A H 0.6276 0.5965 0.4308 0.052 Uiso 1 1 calc R . .
C49 C 0.6494(11) 0.8383(7) 0.4092(5) 0.027(3) Uani 1 1 d . . .
C50 C 0.7724(10) 0.8669(7) 0.4035(6) 0.027(3) Uani 1 1 d . . .
H50A H 0.7898 0.8581 0.3652 0.033 Uiso 1 1 calc R . .
C51 C 0.8688(12) 0.9075(8) 0.4523(6) 0.036(3) Uani 1 1 d . . .
H51A H 0.9507 0.9295 0.4480 0.043 Uiso 1 1 calc R . .
C52 C 0.8443(12) 0.9161(8) 0.5084(6) 0.045(4) Uani 1 1 d . . .
H52A H 0.9111 0.9403 0.5423 0.054 Uiso 1 1 calc R . .
C53 C 0.7202(12) 0.8888(8) 0.5143(6) 0.039(4) Uani 1 1 d . . .
H53A H 0.7025 0.8972 0.5525 0.047 Uiso 1 1 calc R . .
C54 C 0.6246(11) 0.8500(7) 0.4654(5) 0.027(3) Uani 1 1 d . . .
H54A H 0.5413 0.8310 0.4698 0.032 Uiso 1 1 calc R . .
C55 C 0.3812(10) 0.7887(8) 0.3508(5) 0.024(3) Uani 1 1 d . . .
C56 C 0.2747(10) 0.7339(7) 0.3150(5) 0.023(3) Uani 1 1 d . . .
H56A H 0.2818 0.6825 0.2910 0.028 Uiso 1 1 calc R . .
C57 C 0.1547(11) 0.7500(8) 0.3122(6) 0.033(3) Uani 1 1 d . . .
H57A H 0.0822 0.7114 0.2860 0.039 Uiso 1 1 calc R . .
C58 C 0.1461(13) 0.8254(9) 0.3496(7) 0.043(4) Uani 1 1 d . . .
H58A H 0.0660 0.8376 0.3508 0.052 Uiso 1 1 calc R . .
C59 C 0.2535(14) 0.8813(9) 0.3842(6) 0.049(4) Uani 1 1 d . . .
H59A H 0.2480 0.9332 0.4079 0.059 Uiso 1 1 calc R . .
C60 C 0.3672(11) 0.8635(8) 0.3851(6) 0.035(3) Uani 1 1 d . . .
H60A H 0.4401 0.9033 0.4099 0.042 Uiso 1 1 calc R . .
C61 C 0.4952(11) 0.7529(7) 0.0953(5) 0.027(3) Uani 1 1 d . . .
C62 C 0.3848(11) 0.7290(7) 0.0513(5) 0.027(3) Uani 1 1 d . . .
H62A H 0.3126 0.7478 0.0612 0.032 Uiso 1 1 calc R . .
C63 C 0.3796(12) 0.6787(7) -0.0060(6) 0.034(3) Uani 1 1 d . . .
H63A H 0.3045 0.6632 -0.0351 0.041 Uiso 1 1 calc R . .
C64 C 0.4871(13) 0.6505(8) -0.0209(6) 0.036(4) Uani 1 1 d . . .
H64A H 0.4838 0.6161 -0.0603 0.044 Uiso 1 1 calc R . .
C65 C 0.5959(12) 0.6721(8) 0.0207(5) 0.035(3) Uani 1 1 d . . .
H65A H 0.6677 0.6530 0.0106 0.042 Uiso 1 1 calc R . .
C66 C 0.5989(12) 0.7227(8) 0.0782(6) 0.034(3) Uani 1 1 d . . .
H66A H 0.6741 0.7374 0.1072 0.041 Uiso 1 1 calc R . .
C67 C 0.3729(11) 0.8615(8) 0.1695(5) 0.026(3) Uani 1 1 d . . .
C68 C 0.2945(10) 0.8593(8) 0.2130(6) 0.032(3) Uani 1 1 d . . .
H68A H 0.3100 0.8327 0.2391 0.039 Uiso 1 1 calc R . .
C69 C 0.1949(11) 0.8982(8) 0.2149(6) 0.036(4) Uani 1 1 d . . .
H69A H 0.1400 0.8960 0.2415 0.043 Uiso 1 1 calc R . .
C70 C 0.1774(12) 0.9385(8) 0.1791(6) 0.037(4) Uani 1 1 d . . .
H70A H 0.1121 0.9661 0.1823 0.044 Uiso 1 1 calc R . .
C71 C 0.2516(11) 0.9407(7) 0.1380(6) 0.031(3) Uani 1 1 d . . .
H71A H 0.2346 0.9674 0.1121 0.038 Uiso 1 1 calc R . .
C72 C 0.3498(11) 0.9040(8) 0.1348(6) 0.031(3) Uani 1 1 d . . .
H72A H 0.4032 0.9082 0.1080 0.037 Uiso 1 1 calc R . .
N N 0.5059(9) 0.8077(6) 0.8178(5) 0.031(3) Uani 1 1 d . . .
C73 C 0.4082(10) 0.7289(7) 0.7907(6) 0.032(3) Uani 1 1 d . . .
H73A H 0.4276 0.6949 0.8126 0.038 Uiso 1 1 calc R . .
H73B H 0.4172 0.7020 0.7496 0.038 Uiso 1 1 calc R . .
C74 C 0.2693(11) 0.7324(7) 0.7898(6) 0.039(4) Uani 1 1 d . . .
H74A H 0.2599 0.7661 0.8295 0.047 Uiso 1 1 calc R . .
H74B H 0.2418 0.7561 0.7613 0.047 Uiso 1 1 calc R . .
C75 C 0.1880(12) 0.6474(8) 0.7715(7) 0.052(4) Uani 1 1 d . . .
H75A H 0.1898 0.6157 0.7301 0.062 Uiso 1 1 calc R . .
H75B H 0.2228 0.6215 0.7970 0.062 Uiso 1 1 calc R . .
C76 C 0.0539(12) 0.6489(10) 0.7772(7) 0.062(5) Uani 1 1 d . . .
H76A H 0.0034 0.5943 0.7664 0.093 Uiso 1 1 calc R . .
H76B H 0.0185 0.6726 0.7508 0.093 Uiso 1 1 calc R . .
H76C H 0.0524 0.6809 0.8181 0.093 Uiso 1 1 calc R . .
C77 C 0.4966(11) 0.8598(8) 0.7827(6) 0.037(4) Uani 1 1 d . . .
H77A H 0.5626 0.9103 0.8034 0.044 Uiso 1 1 calc R . .
H77B H 0.4137 0.8735 0.7836 0.044 Uiso 1 1 calc R . .
C78 C 0.5092(12) 0.8276(8) 0.7185(6) 0.038(4) Uani 1 1 d . . .
H78A H 0.5920 0.8140 0.7163 0.046 Uiso 1 1 calc R . .
H78B H 0.4419 0.7781 0.6963 0.046 Uiso 1 1 calc R . .
C79 C 0.4992(14) 0.8881(9) 0.6909(6) 0.047(4) Uani 1 1 d . . .
H79A H 0.4188 0.9039 0.6962 0.056 Uiso 1 1 calc R . .
H79B H 0.5691 0.9363 0.7127 0.056 Uiso 1 1 calc R . .
C80 C 0.5032(15) 0.8614(11) 0.6272(7) 0.072(6) Uani 1 1 d . . .
H80A H 0.4969 0.9050 0.6135 0.108 Uiso 1 1 calc R . .
H80B H 0.4324 0.8151 0.6047 0.108 Uiso 1 1 calc R . .
H80C H 0.5832 0.8467 0.6212 0.108 Uiso 1 1 calc R . .
C81 C 0.4905(11) 0.8565(8) 0.8794(5) 0.036(4) Uani 1 1 d . . .
H81A H 0.5576 0.9069 0.8954 0.044 Uiso 1 1 calc R . .
H81B H 0.4082 0.8708 0.8758 0.044 Uiso 1 1 calc R . .
C82 C 0.4957(12) 0.8166(8) 0.9235(5) 0.038(4) Uani 1 1 d . . .
H82A H 0.5842 0.8162 0.9368 0.045 Uiso 1 1 calc R . .
H82B H 0.4449 0.7606 0.9047 0.045 Uiso 1 1 calc R . .
C83 C 0.4436(11) 0.8621(8) 0.9766(6) 0.040(4) Uani 1 1 d . . .
H83A H 0.4801 0.9202 0.9889 0.048 Uiso 1 1 calc R . .
H83B H 0.4701 0.8466 1.0101 0.048 Uiso 1 1 calc R . .
C84 C 0.2985(12) 0.8451(9) 0.9625(6) 0.046(4) Uani 1 1 d . . .
H84A H 0.2692 0.8747 0.9977 0.068 Uiso 1 1 calc R . .
H84B H 0.2620 0.7878 0.9505 0.068 Uiso 1 1 calc R . .
H84C H 0.2720 0.8621 0.9302 0.068 Uiso 1 1 calc R . .
C85 C 0.6334(10) 0.7862(7) 0.8198(6) 0.029(3) Uani 1 1 d . . .
H85A H 0.6370 0.7541 0.8448 0.035 Uiso 1 1 calc R . .
H85B H 0.6363 0.7515 0.7793 0.035 Uiso 1 1 calc R . .
C86 C 0.7513(10) 0.8544(7) 0.8427(6) 0.030(3) Uani 1 1 d . . .
H86A H 0.7542 0.8878 0.8844 0.036 Uiso 1 1 calc R . .
H86B H 0.7491 0.8884 0.8192 0.036 Uiso 1 1 calc R . .
C87 C 0.8703(10) 0.8214(8) 0.8385(6) 0.038(4) Uani 1 1 d . . .
H87A H 0.8713 0.7870 0.8618 0.046 Uiso 1 1 calc R . .
H87B H 0.8665 0.7879 0.7968 0.046 Uiso 1 1 calc R . .
C88 C 0.9901(10) 0.8867(7) 0.8610(5) 0.033(3) Uani 1 1 d . . .
H88A H 1.0630 0.8631 0.8576 0.049 Uiso 1 1 calc R . .
H88B H 0.9950 0.9195 0.9025 0.049 Uiso 1 1 calc R . .
H88C H 0.9904 0.9202 0.8374 0.049 Uiso 1 1 calc R . .
Cl1 Cl 0.2101(6) 0.8764(4) 0.5204(3) 0.1221(17) Uani 1 1 d . . .
Cl2 Cl 0.1192(6) 0.7745(4) 0.5824(3) 0.1221(17) Uani 1 1 d . . .
C89 C 0.169(2) 0.8722(11) 0.5850(8) 0.090(7) Uani 1 1 d . . .
H89A H 0.1006 0.8997 0.5935 0.108 Uiso 1 1 calc R . .
H89B H 0.2432 0.9014 0.6179 0.108 Uiso 1 1 calc R . .
C90 C 0.807(2) 0.3846(10) 0.3911(8) 0.032(5) Uani 0.50 1 d PD . .
C91 C 0.7958(16) 0.4711(11) 0.4063(6) 0.032(5) Uani 0.50 1 d PD . .
C92 C 0.8383(11) 0.5236(9) 0.4726(6) 0.075(4) Uani 1 1 d D . .
C93 C 0.9808(11) 0.5361(5) 0.4957(7) 0.075(4) Uani 1 1 d D . .

loop_
_atom_site_aniso_label
_atom_site_aniso_U_11
_atom_site_aniso_U_22
_atom_site_aniso_U_33
_atom_site_aniso_U_23
_atom_site_aniso_U_13
_atom_site_aniso_U_12
Pt1 0.0124(2) 0.0204(3) 0.0246(3) 0.0061(2) 0.0025(2) 0.0041(2)
Pt2 0.0167(3) 0.0217(3) 0.0279(3) 0.0075(2) 0.0042(2) 0.0042(2)
Pd 0.0154(4) 0.0203(6) 0.0257(5) 0.0051(4) 0.0045(4) 0.0049(4)
P1 0.0142(15) 0.0217(19) 0.0274(18) 0.0061(15) 0.0035(13) 0.0044(13)
P2 0.0156(16) 0.026(2) 0.0283(19) 0.0056(16) 0.0030(14) 0.0067(14)
P3 0.0155(15) 0.0209(19) 0.0282(19) 0.0027(15) 0.0045(13) 0.0040(13)
P4 0.0185(16) 0.027(2) 0.0310(19) 0.0086(16) 0.0024(14) 0.0027(14)
Br 0.0302(7) 0.0223(7) 0.0361(8) 0.0078(6) 0.0114(6) 0.0058(5)
F1 0.046(5) 0.053(6) 0.044(5) 0.023(4) 0.015(4) 0.035(4)
F2 0.091(7) 0.048(6) 0.053(6) 0.023(5) 0.015(5) 0.040(5)
F3 0.072(6) 0.046(6) 0.054(5) 0.025(5) 0.016(5) -0.003(5)
F4 0.042(5) 0.085(7) 0.062(6) 0.043(6) 0.021(4) 0.013(5)
F5 0.028(4) 0.041(5) 0.054(5) 0.027(4) 0.017(4) 0.011(4)
F6 0.010(3) 0.030(4) 0.041(4) 0.010(4) 0.006(3) 0.008(3)
F7 0.024(4) 0.034(5) 0.039(4) 0.007(4) 0.010(3) 0.010(3)
F8 0.022(4) 0.040(5) 0.050(5) -0.011(4) -0.010(4) 0.001(3)
F9 0.013(3) 0.038(5) 0.045(5) -0.001(4) -0.006(3) 0.009(3)
F10 0.011(3) 0.032(5) 0.037(4) 0.005(4) -0.001(3) 0.007(3)
F11 0.034(4) 0.032(5) 0.044(5) 0.012(4) 0.005(4) 0.011(4)
F12 0.033(4) 0.057(6) 0.045(5) 0.007(5) -0.011(4) 0.018(4)
F13 0.026(4) 0.053(6) 0.065(6) 0.004(5) -0.013(4) -0.003(4)
F14 0.046(5) 0.031(5) 0.069(6) 0.020(5) 0.007(4) -0.005(4)
F15 0.019(4) 0.040(5) 0.054(5) 0.032(4) 0.000(3) 0.006(3)
F16 0.024(4) 0.049(5) 0.039(5) 0.011(4) 0.009(3) 0.007(4)
F17 0.035(4) 0.041(5) 0.052(5) 0.022(4) 0.011(4) 0.011(4)
F18 0.048(5) 0.062(6) 0.037(5) 0.025(5) 0.002(4) 0.003(4)
F19 0.047(5) 0.060(6) 0.037(5) 0.007(4) 0.012(4) -0.011(4)
F20 0.036(4) 0.051(6) 0.047(5) 0.001(4) 0.018(4) 0.012(4)
C1 0.015(6) 0.029(8) 0.033(7) 0.015(6) 0.003(5) 0.011(5)
C2 0.034(8) 0.032(9) 0.032(8) 0.013(7) 0.007(6) 0.020(6)
C3 0.056(10) 0.032(9) 0.026(8) 0.003(7) 0.010(7) 0.020(7)
C4 0.082(12) 0.026(9) 0.024(8) 0.014(7) 0.012(8) -0.001(8)
C5 0.049(9) 0.027(9) 0.032(8) 0.013(7) 0.013(7) -0.010(7)
C6 0.040(8) 0.033(9) 0.037(8) 0.015(7) 0.000(7) 0.016(7)
C7 0.015(6) 0.018(7) 0.045(8) 0.009(6) 0.014(6) 0.003(5)
C8 0.009(6) 0.028(8) 0.043(8) 0.023(7) -0.004(5) 0.000(5)
C9 0.019(6) 0.020(7) 0.045(8) 0.013(6) 0.017(6) 0.011(5)
C10 0.005(6) 0.029(8) 0.040(8) 0.014(7) -0.006(5) -0.003(5)
C11 0.010(6) 0.013(7) 0.036(8) 0.003(6) 0.005(5) 0.006(5)
C12 0.010(6) 0.022(7) 0.035(8) 0.008(6) 0.003(5) 0.004(5)
C13 0.021(4) 0.014(4) 0.018(4) 0.008(4) 0.009(4) -0.001(3)
C14 0.029(7) 0.019(8) 0.022(7) -0.012(6) 0.003(6) 0.005(6)
C15 0.023(7) 0.032(9) 0.035(8) 0.008(7) -0.003(6) 0.006(6)
C16 0.021(7) 0.033(9) 0.038(9) -0.007(7) -0.003(6) 0.000(6)
C17 0.037(8) 0.024(8) 0.026(7) 0.007(6) 0.013(6) 0.007(6)
C18 0.023(7) 0.051(10) 0.021(7) 0.004(7) 0.005(6) 0.019(6)
C19 0.020(4) 0.014(4) 0.014(4) 0.009(4) 0.003(3) -0.005(3)
C20 0.026(7) 0.019(8) 0.035(8) 0.006(7) 0.000(6) -0.009(6)
C21 0.025(7) 0.030(8) 0.021(7) 0.000(6) 0.008(6) 0.002(6)
C22 0.033(8) 0.037(9) 0.032(8) 0.019(7) -0.001(6) -0.007(6)
C23 0.031(8) 0.056(11) 0.019(7) 0.012(8) 0.008(6) -0.011(7)
C24 0.025(7) 0.046(10) 0.034(9) -0.005(8) 0.013(6) 0.000(7)
C25 0.017(6) 0.028(8) 0.045(8) 0.024(7) 0.007(6) 0.005(5)
C26 0.014(6) 0.039(9) 0.034(8) 0.016(7) 0.003(5) 0.006(6)
C27 0.013(7) 0.060(11) 0.060(10) 0.036(9) -0.004(7) -0.004(6)
C28 0.038(8) 0.057(11) 0.030(8) 0.025(8) -0.010(7) -0.014(7)
C29 0.033(8) 0.041(9) 0.030(8) 0.007(7) -0.004(6) 0.002(7)
C30 0.030(7) 0.028(8) 0.028(7) 0.001(6) 0.007(6) -0.003(6)
C31 0.018(6) 0.017(7) 0.026(7) 0.009(6) 0.006(5) 0.008(5)
C32 0.015(6) 0.020(7) 0.035(8) 0.010(6) 0.006(5) 0.003(5)
C33 0.021(7) 0.030(8) 0.038(8) 0.003(7) 0.010(6) 0.008(6)
C34 0.026(7) 0.045(10) 0.034(8) 0.007(7) 0.007(6) 0.024(7)
C35 0.012(6) 0.038(9) 0.045(8) 0.021(7) 0.002(6) 0.002(6)
C36 0.034(7) 0.023(8) 0.036(8) 0.001(6) 0.013(6) 0.011(6)
C37 0.014(6) 0.030(8) 0.035(8) 0.006(7) 0.002(5) 0.005(5)
C38 0.023(7) 0.044(9) 0.028(8) 0.009(7) -0.009(6) 0.007(6)
C39 0.018(7) 0.040(10) 0.061(10) 0.012(8) -0.016(7) -0.002(6)
C40 0.019(7) 0.034(9) 0.066(10) 0.019(8) 0.011(7) 0.007(6)
C41 0.029(7) 0.040(9) 0.052(9) 0.018(8) 0.014(7) 0.017(7)
C42 0.026(7) 0.043(9) 0.030(8) 0.009(7) 0.005(6) 0.012(6)
C43 0.020(6) 0.024(8) 0.029(7) 0.013(6) 0.006(5) 0.000(5)
C44 0.033(8) 0.025(8) 0.052(9) 0.013(7) 0.018(7) 0.007(6)
C45 0.034(8) 0.053(11) 0.049(10) 0.021(9) 0.017(7) 0.011(7)
C46 0.039(9) 0.079(13) 0.033(9) 0.026(9) 0.007(7) 0.008(8)
C47 0.052(10) 0.093(15) 0.063(11) 0.058(11) 0.007(9) 0.025(10)
C48 0.027(8) 0.074(12) 0.044(9) 0.038(9) 0.011(7) 0.016(7)
C49 0.033(7) 0.015(7) 0.029(7) 0.007(6) 0.000(6) 0.007(6)
C50 0.017(6) 0.026(8) 0.039(8) 0.010(6) 0.006(6) 0.007(5)
C51 0.024(7) 0.032(9) 0.045(9) 0.013(7) 0.000(6) -0.003(6)
C52 0.031(8) 0.035(9) 0.046(9) -0.003(8) -0.014(7) 0.002(7)
C53 0.043(8) 0.035(9) 0.031(8) 0.009(7) 0.001(7) 0.005(7)
C54 0.018(6) 0.027(8) 0.028(7) 0.009(6) 0.002(5) -0.008(5)
C55 0.023(6) 0.033(8) 0.026(7) 0.017(6) 0.013(5) 0.012(6)
C56 0.018(6) 0.029(8) 0.024(7) 0.013(6) 0.006(5) 0.002(5)
C57 0.023(7) 0.042(9) 0.037(8) 0.019(7) 0.010(6) 0.005(6)
C58 0.035(8) 0.042(10) 0.068(11) 0.024(9) 0.031(8) 0.026(7)
C59 0.058(10) 0.049(11) 0.053(10) 0.017(9) 0.026(8) 0.039(9)
C60 0.026(7) 0.039(9) 0.048(9) 0.015(7) 0.019(6) 0.022(6)
C61 0.027(7) 0.018(7) 0.040(8) 0.014(6) 0.008(6) 0.006(5)
C62 0.029(7) 0.019(8) 0.031(7) 0.011(6) 0.011(6) -0.005(5)
C63 0.029(7) 0.026(8) 0.034(8) 0.007(7) -0.001(6) -0.009(6)
C64 0.053(9) 0.027(8) 0.027(8) 0.004(7) 0.014(7) 0.009(7)
C65 0.028(7) 0.038(9) 0.033(8) 0.004(7) 0.015(6) 0.011(6)
C66 0.032(7) 0.030(9) 0.039(8) 0.013(7) 0.017(6) -0.003(6)
C67 0.029(7) 0.039(9) 0.010(6) 0.012(6) 0.004(5) 0.004(6)
C68 0.013(6) 0.033(8) 0.052(9) 0.015(7) 0.006(6) 0.012(6)
C69 0.022(7) 0.035(9) 0.044(9) 0.004(7) 0.010(6) 0.010(6)
C70 0.031(8) 0.028(9) 0.050(9) 0.010(7) 0.007(7) 0.010(6)
C71 0.027(7) 0.027(8) 0.044(8) 0.013(7) 0.004(6) 0.017(6)
C72 0.029(7) 0.034(9) 0.029(8) 0.015(7) 0.000(6) 0.001(6)
N 0.016(5) 0.028(7) 0.048(7) 0.012(6) 0.008(5) 0.004(5)
C73 0.012(6) 0.030(8) 0.046(8) 0.008(7) -0.002(6) 0.003(5)
C74 0.024(7) 0.020(8) 0.055(9) -0.005(7) 0.010(7) 0.001(6)
C75 0.025(7) 0.030(9) 0.083(12) 0.005(9) 0.014(8) -0.002(6)
C76 0.032(9) 0.064(13) 0.082(12) 0.029(10) 0.005(8) -0.005(8)
C77 0.016(7) 0.037(9) 0.056(10) 0.014(8) 0.004(6) 0.012(6)
C78 0.033(8) 0.044(10) 0.040(9) 0.016(8) 0.009(6) 0.013(7)
C79 0.048(9) 0.047(11) 0.056(10) 0.030(9) 0.014(8) 0.012(8)
C80 0.065(12) 0.114(17) 0.065(12) 0.055(12) 0.024(10) 0.039(11)
C81 0.024(7) 0.033(9) 0.044(9) 0.004(7) 0.013(6) 0.006(6)
C82 0.026(7) 0.043(9) 0.038(8) 0.008(7) 0.002(6) 0.011(6)
C83 0.033(8) 0.036(9) 0.043(9) 0.007(7) 0.007(7) 0.005(6)
C84 0.042(9) 0.046(10) 0.047(9) 0.013(8) 0.011(7) 0.012(7)
C85 0.016(6) 0.023(8) 0.048(8) 0.012(7) 0.004(6) 0.006(5)
C86 0.017(6) 0.032(8) 0.037(8) 0.007(7) -0.004(6) 0.011(6)
C87 0.022(7) 0.028(8) 0.073(10) 0.022(8) 0.023(7) 0.011(6)
C88 0.012(6) 0.030(8) 0.045(8) 0.002(7) 0.004(6) 0.002(5)
Cl1 0.114(3) 0.132(4) 0.103(3) 0.018(3) 0.041(3) 0.027(3)
Cl2 0.114(3) 0.132(4) 0.103(3) 0.018(3) 0.041(3) 0.027(3)
C89 0.15(2) 0.068(15) 0.073(14) 0.027(12) 0.031(13) 0.065(14)
C90 0.015(9) 0.049(13) 0.034(11) 0.017(11) 0.011(8) 0.002(9)
C91 0.015(9) 0.049(13) 0.034(11) 0.017(11) 0.011(8) 0.002(9)
C92 0.049(7) 0.097(11) 0.124(11) 0.093(10) 0.018(8) 0.024(7)
C93 0.049(7) 0.097(11) 0.124(11) 0.093(10) 0.018(8) 0.024(7)

loop_
_atom_type_symbol
_atom_type_description
_atom_type_scat_dispersion_real
_atom_type_scat_dispersion_imag
_atom_type_scat_source
C C 0.0033 0.0016 'International Tables Vol C Tables 4.2.6.8 and 6.1.1.4'
H H 0.0000 0.0000 'International Tables Vol C Tables 4.2.6.8 and 6.1.1.4'
N N 0.0061 0.0033 'International Tables Vol C Tables 4.2.6.8 and 6.1.1.4'
F F 0.0171 0.0103 'International Tables Vol C Tables 4.2.6.8 and 6.1.1.4'
P P 0.1023 0.0942 'International Tables Vol C Tables 4.2.6.8 and 6.1.1.4'
Br Br -0.2901 2.4595 'International Tables Vol C Tables 4.2.6.8 and 6.1.1.4'
Pd Pd -0.9988 1.0072 'International Tables Vol C Tables 4.2.6.8 and 6.1.1.4'
Pt Pt -1.7033 8.3905 'International Tables Vol C Tables 4.2.6.8 and 6.1.1.4'
Cl Cl 0.1484 0.1585 'International Tables Vol C Tables 4.2.6.8 and 6.1.1.4'

loop_
_geom_angle_atom_site_label_1
_geom_angle_atom_site_label_2
_geom_angle_atom_site_label_3
_geom_angle
_geom_angle_site_symmetry_1
_geom_angle_site_symmetry_3
_geom_angle_publ_flag
C1 Pt1 C7 83.9(5) . . ?
C1 Pt1 P2 88.8(4) . . ?
C7 Pt1 P2 172.5(3) . . ?
C1 Pt1 P1 178.0(3) . . ?
C7 Pt1 P1 94.6(4) . . ?
P2 Pt1 P1 92.73(12) . . ?
C19 Pt2 C13 88.4(4) . . ?
C19 Pt2 P4 97.3(3) . . ?
C13 Pt2 P4 172.8(3) . . ?
C19 Pt2 Br 177.3(3) . . ?
C13 Pt2 Br 92.5(3) . . ?
P4 Pt2 Br 81.99(9) . . ?
P3 Pd P1 91.78(12) . . ?
P3 Pd P4 165.86(12) . . ?
P1 Pd P4 99.82(12) . . ?
P3 Pd Br 88.24(9) . . ?
P1 Pd Br 177.41(8) . . ?
P4 Pd Br 80.54(9) . . ?
C25 P1 C31 106.6(5) . . ?
C25 P1 Pd 112.0(4) . . ?
C31 P1 Pd 102.4(4) . . ?
C25 P1 Pt1 108.0(4) . . ?
C31 P1 Pt1 107.5(4) . . ?
Pd P1 Pt1 119.39(13) . . ?
C43 P2 C37 104.6(6) . . ?
C43 P2 P3 107.5(4) . . ?
C37 P2 P3 104.0(4) . . ?
C43 P2 Pt1 117.0(4) . . ?
C37 P2 Pt1 116.3(4) . . ?
P3 P2 Pt1 106.41(16) . . ?
C49 P3 C55 107.8(6) . . ?
C49 P3 P2 104.6(4) . . ?
C55 P3 P2 107.4(4) . . ?
C49 P3 Pd 124.0(4) . . ?
C55 P3 Pd 97.0(4) . . ?
P2 P3 Pd 114.62(16) . . ?
C61 P4 C67 104.5(6) . . ?
C61 P4 Pt2 118.2(4) . . ?
C67 P4 Pt2 110.2(4) . . ?
C61 P4 Pd 124.0(4) . . ?
C67 P4 Pd 108.3(4) . . ?
Pt2 P4 Pd 91.05(12) . . ?
Pt2 Br Pd 80.81(4) . . ?
C2 C1 C6 110.9(11) . . ?
C2 C1 Pt1 127.1(9) . . ?
C6 C1 Pt1 121.9(9) . . ?
C3 C2 F1 116.2(11) . . ?
C3 C2 C1 126.8(12) . . ?
F1 C2 C1 116.9(11) . . ?
C2 C3 F2 121.0(12) . . ?
C2 C3 C4 120.1(14) . . ?
F2 C3 C4 118.9(14) . . ?
F3 C4 C3 120.6(15) . . ?
F3 C4 C5 121.0(14) . . ?
C3 C4 C5 118.4(13) . . ?
F4 C5 C4 120.4(12) . . ?
F4 C5 C6 119.2(13) . . ?
C4 C5 C6 120.4(13) . . ?
F5 C6 C5 117.2(12) . . ?
F5 C6 C1 119.4(12) . . ?
C5 C6 C1 123.4(12) . . ?
C8 C7 C12 112.2(11) . . ?
C8 C7 Pt1 125.2(9) . . ?
C12 C7 Pt1 122.6(9) . . ?
C7 C8 F6 120.1(10) . . ?
C7 C8 C9 125.8(11) . . ?
F6 C8 C9 114.1(10) . . ?
F7 C9 C10 119.7(11) . . ?
F7 C9 C8 121.0(10) . . ?
C10 C9 C8 119.2(11) . . ?
F8 C10 C9 121.6(11) . . ?
F8 C10 C11 121.3(10) . . ?
C9 C10 C11 117.1(11) . . ?
C12 C11 F9 120.6(10) . . ?
C12 C11 C10 121.8(10) . . ?
F9 C11 C10 117.6(10) . . ?
C11 C12 F10 117.7(10) . . ?
C11 C12 C7 123.9(11) . . ?
F10 C12 C7 118.3(10) . . ?
C14 C13 C18 115.1(10) . . ?
C14 C13 Pt2 121.3(9) . . ?
C18 C13 Pt2 123.5(9) . . ?
F11 C14 C15 116.9(12) . . ?
F11 C14 C13 120.6(10) . . ?
C15 C14 C13 122.5(13) . . ?
C16 C15 F12 118.9(11) . . ?
C16 C15 C14 121.1(13) . . ?
F12 C15 C14 120.0(13) . . ?
C15 C16 F13 123.0(13) . . ?
C15 C16 C17 119.6(12) . . ?
F13 C16 C17 117.4(13) . . ?
F14 C17 C18 120.8(12) . . ?
F14 C17 C16 121.0(12) . . ?
C18 C17 C16 118.1(12) . . ?
F15 C18 C17 117.0(13) . . ?
F15 C18 C13 119.6(11) . . ?
C17 C18 C13 123.4(12) . . ?
C21 C19 C20 112.1(10) . . ?
C21 C19 Pt2 128.1(9) . . ?
C20 C19 Pt2 119.8(9) . . ?
F16 C20 C24 116.2(12) . . ?
F16 C20 C19 120.9(11) . . ?
C24 C20 C19 122.9(13) . . ?
C19 C21 F17 119.3(10) . . ?
C19 C21 C22 127.3(13) . . ?
F17 C21 C22 113.4(12) . . ?
F18 C22 C21 122.6(13) . . ?
F18 C22 C23 119.7(12) . . ?
C21 C22 C23 117.7(13) . . ?
C24 C23 F19 122.1(14) . . ?
C24 C23 C22 119.8(11) . . ?
F19 C23 C22 118.1(14) . . ?
C23 C24 F20 121.9(12) . . ?
C23 C24 C20 120.1(13) . . ?
F20 C24 C20 118.0(14) . . ?
C26 C25 C30 117.2(12) . . ?
C26 C25 P1 119.3(10) . . ?
C30 C25 P1 123.3(9) . . ?
C27 C26 C25 123.0(13) . . ?
C26 C27 C28 118.0(13) . . ?
C29 C28 C27 121.5(13) . . ?
C30 C29 C28 119.5(13) . . ?
C29 C30 C25 120.8(12) . . ?
C32 C31 C36 118.8(10) . . ?
C32 C31 P1 119.8(8) . . ?
C36 C31 P1 121.2(9) . . ?
C31 C32 C33 120.6(11) . . ?
C34 C33 C32 118.7(12) . . ?
C35 C34 C33 121.1(11) . . ?
C34 C35 C36 121.0(12) . . ?
C35 C36 C31 119.6(12) . . ?
C38 C37 C42 120.4(11) . . ?
C38 C37 P2 122.9(9) . . ?
C42 C37 P2 116.7(9) . . ?
C39 C38 C37 120.7(13) . . ?
C38 C39 C40 118.7(13) . . ?
C39 C40 C41 121.2(12) . . ?
C42 C41 C40 119.5(13) . . ?
C41 C42 C37 119.4(12) . . ?
C44 C43 C48 117.7(11) . . ?
C44 C43 P2 123.1(10) . . ?
C48 C43 P2 118.9(9) . . ?
C43 C44 C45 121.8(14) . . ?
C46 C45 C44 120.1(13) . . ?
C45 C46 C47 120.6(13) . . ?
C46 C47 C48 119.0(14) . . ?
C43 C48 C47 120.8(12) . . ?
C54 C49 C50 119.3(11) . . ?
C54 C49 P3 122.4(9) . . ?
C50 C49 P3 117.3(9) . . ?
C51 C50 C49 121.3(12) . . ?
C50 C51 C52 119.0(12) . . ?
C51 C52 C53 119.6(12) . . ?
C54 C53 C52 120.6(12) . . ?
C53 C54 C49 120.1(11) . . ?
C56 C55 C60 117.0(11) . . ?
C56 C55 P3 120.5(9) . . ?
C60 C55 P3 121.3(9) . . ?
C55 C56 C57 122.8(12) . . ?
C56 C57 C58 117.5(12) . . ?
C59 C58 C57 119.7(12) . . ?
C60 C59 C58 120.8(14) . . ?
C59 C60 C55 122.1(13) . . ?
C66 C61 C62 116.8(11) . . ?
C66 C61 P4 118.8(10) . . ?
C62 C61 P4 124.3(9) . . ?
C63 C62 C61 121.4(12) . . ?
C62 C63 C64 119.4(12) . . ?
C65 C64 C63 121.0(12) . . ?
C64 C65 C66 118.6(12) . . ?
C65 C66 C61 122.8(13) . . ?
C72 C67 C68 118.5(12) . . ?
C72 C67 P4 122.1(9) . . ?
C68 C67 P4 118.8(9) . . ?
C69 C68 C67 117.7(13) . . ?
C70 C69 C68 120.3(13) . . ?
C69 C70 C71 122.0(13) . . ?
C72 C71 C70 119.5(13) . . ?
C71 C72 C67 121.7(12) . . ?
C77 N C73 112.7(10) . . ?
C77 N C81 105.7(10) . . ?
C73 N C81 111.5(9) . . ?
C77 N C85 110.6(9) . . ?
C73 N C85 105.4(9) . . ?
C81 N C85 111.1(10) . . ?
N C73 C74 116.6(10) . . ?
C75 C74 C73 108.6(11) . . ?
C76 C75 C74 110.3(12) . . ?
N C77 C78 118.4(11) . . ?
C79 C78 C77 110.9(12) . . ?
C80 C79 C78 115.7(13) . . ?
C82 C81 N 115.9(11) . . ?
C81 C82 C83 109.4(11) . . ?
C82 C83 C84 112.2(11) . . ?
C86 C85 N 117.5(10) . . ?
C85 C86 C87 110.2(10) . . ?
C88 C87 C86 112.3(10) . . ?
Cl1 C89 Cl2 113.7(10) . . ?
C90 C91 C92 113.8(7) . . ?
C91 C92 C93 112.6(6) . . ?
C93 C93 C92 115.4(12) 2_766 . ?

loop_
_geom_bond_atom_site_label_1
_geom_bond_atom_site_label_2
_geom_bond_distance
_geom_bond_site_symmetry_2
_geom_bond_publ_flag
Pt1 C1 2.023(12) . ?
Pt1 C7 2.042(12) . ?
Pt1 P2 2.262(3) . ?
Pt1 P1 2.369(3) . ?
Pt2 C19 1.960(10) . ?
Pt2 C13 2.061(11) . ?
Pt2 P4 2.294(3) . ?
Pt2 Br 2.5310(13) . ?
Pd P3 2.307(3) . ?
Pd P1 2.308(3) . ?
Pd P4 2.334(4) . ?
Pd Br 2.5631(16) . ?
P1 C25 1.805(13) . ?
P1 C31 1.843(11) . ?
P2 C43 1.817(12) . ?
P2 C37 1.853(11) . ?
P2 P3 2.216(5) . ?
P3 C49 1.812(12) . ?
P3 C55 1.825(11) . ?
P4 C61 1.796(13) . ?
P4 C67 1.830(13) . ?
F1 C2 1.376(13) . ?
F2 C3 1.365(15) . ?
F3 C4 1.353(15) . ?
F4 C5 1.357(14) . ?
F5 C6 1.337(14) . ?
F6 C8 1.374(12) . ?
F7 C9 1.358(12) . ?
F8 C10 1.332(12) . ?
F9 C11 1.366(12) . ?
F10 C12 1.361(12) . ?
F11 C14 1.345(15) . ?
F12 C15 1.362(14) . ?
F13 C16 1.342(13) . ?
F14 C17 1.319(14) . ?
F15 C18 1.332(13) . ?
F16 C20 1.346(14) . ?
F17 C21 1.387(14) . ?
F18 C22 1.332(15) . ?
F19 C23 1.334(13) . ?
F20 C24 1.341(15) . ?
C1 C2 1.388(16) . ?
C1 C6 1.435(16) . ?
C2 C3 1.348(18) . ?
C3 C4 1.365(19) . ?
C4 C5 1.37(2) . ?
C5 C6 1.379(18) . ?
C7 C8 1.356(16) . ?
C7 C12 1.420(15) . ?
C8 C9 1.403(16) . ?
C9 C10 1.375(15) . ?
C10 C11 1.379(15) . ?
C11 C12 1.351(15) . ?
C13 C14 1.387(16) . ?
C13 C18 1.397(17) . ?
C14 C15 1.386(16) . ?
C15 C16 1.335(19) . ?
C16 C17 1.413(18) . ?
C17 C18 1.385(17) . ?
C19 C21 1.335(16) . ?
C19 C20 1.438(16) . ?
C20 C24 1.429(17) . ?
C21 C22 1.399(16) . ?
C22 C23 1.412(19) . ?
C23 C24 1.31(2) . ?
C25 C26 1.396(15) . ?
C25 C30 1.419(16) . ?
C26 C27 1.383(16) . ?
C27 C28 1.392(18) . ?
C28 C29 1.389(19) . ?
C29 C30 1.385(16) . ?
C31 C32 1.394(15) . ?
C31 C36 1.394(15) . ?
C32 C33 1.402(14) . ?
C33 C34 1.371(17) . ?
C34 C35 1.360(17) . ?
C35 C36 1.382(15) . ?
C37 C38 1.378(16) . ?
C37 C42 1.383(16) . ?
C38 C39 1.372(16) . ?
C39 C40 1.381(17) . ?
C40 C41 1.382(17) . ?
C41 C42 1.378(16) . ?
C43 C44 1.376(15) . ?
C43 C48 1.403(17) . ?
C44 C45 1.394(18) . ?
C45 C46 1.362(19) . ?
C46 C47 1.383(19) . ?
C47 C48 1.411(18) . ?
C49 C54 1.396(16) . ?
C49 C50 1.399(15) . ?
C50 C51 1.376(16) . ?
C51 C52 1.403(18) . ?
C52 C53 1.407(17) . ?
C53 C54 1.370(16) . ?
C55 C56 1.362(15) . ?
C55 C60 1.393(16) . ?
C56 C57 1.403(15) . ?
C57 C58 1.404(17) . ?
C58 C59 1.368(19) . ?
C59 C60 1.349(16) . ?
C61 C66 1.407(16) . ?
C61 C62 1.410(16) . ?
C62 C63 1.380(16) . ?
C63 C64 1.417(17) . ?
C64 C65 1.369(17) . ?
C65 C66 1.394(16) . ?
C67 C72 1.374(17) . ?
C67 C68 1.462(15) . ?
C68 C69 1.412(16) . ?
C69 C70 1.350(18) . ?
C70 C71 1.383(16) . ?
C71 C72 1.373(16) . ?
N C77 1.504(16) . ?
N C73 1.508(14) . ?
N C81 1.524(14) . ?
N C85 1.524(14) . ?
C73 C74 1.538(15) . ?
C74 C75 1.530(17) . ?
C75 C76 1.503(17) . ?
C77 C78 1.518(17) . ?
C78 C79 1.504(18) . ?
C79 C80 1.484(18) . ?
C81 C82 1.506(18) . ?
C82 C83 1.533(16) . ?
C83 C84 1.537(16) . ?
C85 C86 1.515(15) . ?
C86 C87 1.542(14) . ?
C87 C88 1.501(15) . ?
Cl1 C89 1.726(18) . ?
Cl2 C89 1.754(19) . ?
C90 C91 1.538(5) . ?
C91 C92 1.539(5) . ?
C92 C93 1.544(5) . ?
C93 C93 1.541(5) 2_766 ?
